data_7202194
loop_
_publ_author_name
'Bondar, Oksana A.'
'Lukashuk, Liliana V.'
'Lysenko, Andrey B.'
'Krautscheid, Harald'
'Rusanov, Eduard B.'
'Chernega, Alexander N.'
'Domasevitch, Konstantin V.'

_publ_section_title
;
 New microporous copper(II) coordination polymers based upon
 bifunctional 1,2,4-triazole/tetrazolate bridges
;
_journal_issue 9
_journal_name_full CrystEngComm
_journal_page_first 1216
_journal_paper_doi 10.1039/b806671j
_journal_volume 10
_journal_year 2008
_chemical_formula_sum 'C10 H20 Cu N6 O10 S'
_chemical_formula_weight 479.92
_chemical_name_common
;Copper(ii) Sulfate Complex with 1,4-bi(1,2,4-triazol-4-
yl)benzene, Hexahydrate
;
_chemical_name_systematic
;
Copper(II) Sulfate Complex with 1,4-bi(1,2,4-triazol-4-yl)benzene,
Hexahydrate
;
_space_group_IT_number 62
_symmetry_cell_setting orthorhombic
_symmetry_space_group_name_Hall '-P 2ac 2n'
_symmetry_space_group_name_H-M 'P n m a'
_atom_sites_solution_hydrogens geom
_atom_sites_solution_primary direct
_atom_sites_solution_secondary difmap
_audit_creation_method SHELXL-97
_cell_angle_alpha 90.00
_cell_angle_beta 90.00
_cell_angle_gamma 90.00
_cell_formula_units_Z 4
_cell_length_a 7.1442(4)
_cell_length_b 19.4387(15)
_cell_length_c 17.3114(12)
_cell_measurement_reflns_used 8000
_cell_measurement_temperature 291(2)
_cell_measurement_theta_max 27.48
_cell_measurement_theta_min 3.42
_cell_volume 2404.1(3)
_computing_cell_refinement 'IPDS Software (Stoe & Cie, 2000)'
_computing_data_collection 'IPDS Software (Stoe & Cie, 2000)'
_computing_data_reduction 'IPDS Software (Stoe & Cie, 2000)'
_computing_molecular_graphics 'Diamond 2.1e (Brandenburg, 1999)'
_computing_publication_material 'WinGX 1.700.00 (Farrugia, 1999)'
_computing_structure_refinement 'SHELXL-97 (Sheldrick, 1997)'
_computing_structure_solution 'SHELXS-97 (Sheldrick, 1997)'
_diffrn_ambient_temperature 291(2)
_diffrn_measured_fraction_theta_full 0.980
_diffrn_measured_fraction_theta_max 0.980
_diffrn_measurement_device_type 'Stoe Imaging plate diffraction system'
_diffrn_measurement_method '\f oscillation scans'
_diffrn_radiation_monochromator graphite
_diffrn_radiation_source 'fine-focus sealed tube'
_diffrn_radiation_type MoK\a
_diffrn_radiation_wavelength 0.71073
_diffrn_reflns_av_R_equivalents 0.0475
_diffrn_reflns_av_sigmaI/netI 0.0439
_diffrn_reflns_limit_h_max 8
_diffrn_reflns_limit_h_min -8
_diffrn_reflns_limit_k_max 25
_diffrn_reflns_limit_k_min -25
_diffrn_reflns_limit_l_max 19
_diffrn_reflns_limit_l_min -22
_diffrn_reflns_number 12811
_diffrn_reflns_theta_full 27.48
_diffrn_reflns_theta_max 27.48
_diffrn_reflns_theta_min 3.42
_diffrn_standards_decay_% 0
_exptl_absorpt_coefficient_mu 1.045
_exptl_absorpt_correction_T_max 0.8590
_exptl_absorpt_correction_T_min 0.8182
_exptl_absorpt_correction_type refdelf
_exptl_absorpt_process_details 'DIFABS, (Walker & Stuart, 1983)'
_exptl_crystal_colour blue
_exptl_crystal_density_diffrn 1.326
_exptl_crystal_density_method 'not measured'
_exptl_crystal_description prism
_exptl_crystal_F_000 988
_exptl_crystal_size_max 0.20
_exptl_crystal_size_mid 0.16
_exptl_crystal_size_min 0.15
_refine_diff_density_max 0.695
_refine_diff_density_min -0.354
_refine_diff_density_rms 0.080
_refine_ls_extinction_method none
_refine_ls_goodness_of_fit_ref 0.994
_refine_ls_hydrogen_treatment constr
_refine_ls_matrix_type full
_refine_ls_number_parameters 147
_refine_ls_number_reflns 2780
_refine_ls_number_restraints 0
_refine_ls_restrained_S_all 0.994
_refine_ls_R_factor_all 0.0557
_refine_ls_R_factor_gt 0.0438
_refine_ls_shift/su_max 0.001
_refine_ls_shift/su_mean 0.000
_refine_ls_structure_factor_coef Fsqd
_refine_ls_weighting_details 'calc w=1/[\s^2^(Fo^2^)+(0.0793P)^2^+0.0000P] where P=(Fo^2^+2Fc^2^)/3'
_refine_ls_weighting_scheme calc
_refine_ls_wR_factor_gt 0.1130
_refine_ls_wR_factor_ref 0.1171
_reflns_number_gt 2056
_reflns_number_total 2780
_reflns_threshold_expression >2sigma(I)
_cod_data_source_file b806671j.txt
_cod_data_source_block (7)
_cod_depositor_comments
;
The following automatic conversions were performed:
'_symmetry_cell_setting' value 'Orthorhombic' changed to 'orthorhombic'
according to '/home/saulius/struct/CIF-dictionaries/cif_core.dic'
dictionary named 'cif_core.dic' version 2.4.1 from 2010-06-29.

Automatic conversion script
Id: cif_fix_enum 1527 2010-12-29 10:47:43Z saulius 
;
_cod_original_sg_symbol_H-M 'P nma'
_cod_database_code 7202194

loop_
_symmetry_equiv_pos_as_xyz
'x, y, z'
'-x+1/2, -y, z+1/2'
'-x, y+1/2, -z'
'x+1/2, -y+1/2, -z+1/2'
'-x, -y, -z'
'x-1/2, y, -z-1/2'
'x, -y-1/2, z'
'-x-1/2, y-1/2, z-1/2'

loop_
_atom_site_label
_atom_site_type_symbol
_atom_site_fract_x
_atom_site_fract_y
_atom_site_fract_z
_atom_site_U_iso_or_equiv
_atom_site_adp_type
_atom_site_occupancy
_atom_site_symmetry_multiplicity
_atom_site_calc_flag
_atom_site_refinement_flags
_atom_site_disorder_assembly
_atom_site_disorder_group
Cu1 Cu 0.21540(6) 0.7500 0.25440(2) 0.01641(15) Uani 1 2 d S . .
S1 S 0.46508(16) 0.7500 0.07183(5) 0.0317(3) Uani 1 2 d S . .
O1 O 0.4674(5) 0.7500 0.15749(16) 0.0369(7) Uani 1 2 d S . .
O2 O 0.2941(9) 0.7785(3) 0.0411(3) 0.0576(16) Uani 0.50 1 d P . .
O3 O 0.6301(9) 0.7810(3) 0.0392(3) 0.0576(15) Uani 0.50 1 d P . .
O4 O 0.4696(8) 0.6734(3) 0.0540(3) 0.0496(13) Uani 0.50 1 d P . .
N1 N 0.0666(3) 0.67796(10) 0.19876(12) 0.0202(5) Uani 1 1 d . . .
N2 N -0.1254(3) 0.67760(9) 0.19458(11) 0.0202(5) Uani 1 1 d . . .
N3 N -0.0187(4) 0.59919(11) 0.11729(14) 0.0282(5) Uani 1 1 d . . .
C1 C 0.1296(4) 0.63046(13) 0.15152(15) 0.0265(6) Uani 1 1 d . . .
H1 H 0.2549 0.6200 0.1429 0.032 Uiso 1 1 calc R . .
C2 C -0.1749(4) 0.62997(13) 0.14561(15) 0.0277(6) Uani 1 1 d . . .
H2 H -0.2974 0.6189 0.1323 0.033 Uiso 1 1 calc R . .
C3 C -0.0098(4) 0.54760(14) 0.05727(17) 0.0320(7) Uani 1 1 d . . .
C4 C -0.1308(8) 0.4926(2) 0.0586(3) 0.0837(18) Uani 1 1 d . . .
H4 H -0.2187 0.4881 0.0979 0.100 Uiso 1 1 calc R . .
C5 C 0.1193(8) 0.5558(2) -0.0007(3) 0.0805(17) Uani 1 1 d . . .
H5 H 0.1985 0.5938 -0.0008 0.097 Uiso 1 1 calc R . .
O5 O 0.9618(13) 0.7766(4) -0.0150(6) 0.113(4) Uani 0.50 1 d P . .
O6A O 0.591(2) 0.6110(7) -0.0698(8) 0.182(5) Uiso 0.65 1 d P . .
O6B O 0.499(4) 0.6268(12) -0.0970(15) 0.158(8) Uiso 0.35 1 d P . .
O7A O 0.4600(17) 0.5185(7) 0.1640(9) 0.173(4) Uiso 0.65 1 d P . .
O7B O 0.468(3) 0.5336(13) 0.0994(17) 0.178(8) Uiso 0.35 1 d P . .
O8 O 0.908(4) 0.8390(13) -0.1567(15) 0.256(9) Uiso 0.50 1 d P . .

loop_
_atom_site_aniso_label
_atom_site_aniso_U_11
_atom_site_aniso_U_22
_atom_site_aniso_U_33
_atom_site_aniso_U_23
_atom_site_aniso_U_13
_atom_site_aniso_U_12
Cu1 0.0172(3) 0.01362(19) 0.0184(2) 0.000 -0.00598(15) 0.000
S1 0.0305(6) 0.0458(5) 0.0187(4) 0.000 -0.0018(3) 0.000
O1 0.0261(19) 0.065(2) 0.0192(13) 0.000 -0.0012(11) 0.000
O2 0.053(4) 0.082(4) 0.038(2) -0.003(2) -0.021(2) 0.024(2)
O3 0.055(4) 0.079(3) 0.039(2) 0.002(2) 0.013(2) -0.023(3)
O4 0.055(4) 0.048(3) 0.046(3) -0.020(2) -0.001(2) -0.001(2)
N1 0.0168(15) 0.0186(9) 0.0252(10) -0.0062(7) -0.0006(8) 0.0013(7)
N2 0.0158(14) 0.0202(9) 0.0246(10) -0.0067(7) 0.0011(8) 0.0000(8)
N3 0.0211(14) 0.0282(11) 0.0353(12) -0.0172(9) 0.0008(9) -0.0003(9)
C1 0.0195(17) 0.0272(12) 0.0328(13) -0.0126(9) 0.0015(11) 0.0018(10)
C2 0.0206(17) 0.0301(13) 0.0325(13) -0.0139(10) 0.0009(11) -0.0027(10)
C3 0.0308(19) 0.0294(13) 0.0357(15) -0.0214(11) 0.0030(12) -0.0029(11)
C4 0.088(4) 0.079(3) 0.084(3) -0.050(3) 0.050(3) -0.041(3)
C5 0.090(4) 0.070(3) 0.081(3) -0.049(2) 0.040(3) -0.045(3)
O5 0.061(6) 0.129(9) 0.148(8) 0.056(6) 0.004(5) -0.001(4)

loop_
_atom_type_symbol
_atom_type_description
_atom_type_scat_dispersion_real
_atom_type_scat_dispersion_imag
_atom_type_scat_source
C C 0.0033 0.0016 'International Tables Vol C Tables 4.2.6.8 and 6.1.1.4'
H H 0.0000 0.0000 'International Tables Vol C Tables 4.2.6.8 and 6.1.1.4'
N N 0.0061 0.0033 'International Tables Vol C Tables 4.2.6.8 and 6.1.1.4'
O O 0.0106 0.0060 'International Tables Vol C Tables 4.2.6.8 and 6.1.1.4'
S S 0.1246 0.1234 'International Tables Vol C Tables 4.2.6.8 and 6.1.1.4'
Cu Cu 0.3201 1.2651 'International Tables Vol C Tables 4.2.6.8 and 6.1.1.4'

loop_
_geom_angle_atom_site_label_1
_geom_angle_atom_site_label_2
_geom_angle_atom_site_label_3
_geom_angle
_geom_angle_site_symmetry_1
_geom_angle_site_symmetry_3
_geom_angle_publ_flag
N1 Cu1 N1 88.62(12) . 7_575 ?
N1 Cu1 N2 91.26(8) . 6_656 ?
N1 Cu1 N2 176.90(9) 7_575 6_656 ?
N1 Cu1 N2 176.90(9) . 4_565 ?
N1 Cu1 N2 91.26(8) 7_575 4_565 ?
N2 Cu1 N2 88.69(12) 6_656 4_565 ?
N1 Cu1 O1 84.93(8) . 6_556 ?
N1 Cu1 O1 84.93(8) 7_575 6_556 ?
N2 Cu1 O1 98.15(8) 6_656 6_556 ?
N2 Cu1 O1 98.15(8) 4_565 6_556 ?
O3 S1 O2 112.8(4) 7_575 7_575 ?
O3 S1 O2 112.8(4) . . ?
O3 S1 O1 112.6(2) . . ?
O3 S1 O1 112.6(2) 7_575 . ?
O2 S1 O1 112.2(2) 7_575 . ?
O2 S1 O1 112.2(2) . . ?
O3 S1 O4 108.2(3) . . ?
O2 S1 O4 108.6(3) . . ?
O1 S1 O4 101.7(2) . . ?
O3 S1 O4 108.2(3) 7_575 7_575 ?
O2 S1 O4 108.6(3) 7_575 7_575 ?
O1 S1 O4 101.7(2) . 7_575 ?
C1 N1 N2 107.8(2) . . ?
C1 N1 Cu1 127.5(2) . . ?
N2 N1 Cu1 123.95(14) . . ?
C2 N2 N1 108.0(2) . . ?
C2 N2 Cu1 128.9(2) . 6_556 ?
N1 N2 Cu1 122.49(14) . 6_556 ?
C1 N3 C2 106.7(2) . . ?
C1 N3 C3 126.2(2) . . ?
C2 N3 C3 127.0(2) . . ?
N1 C1 N3 108.6(3) . . ?
N1 C1 H1 125.7 . . ?
N3 C1 H1 125.7 . . ?
N2 C2 N3 108.9(3) . . ?
N2 C2 H2 125.5 . . ?
N3 C2 H2 125.5 . . ?
C5 C3 C4 121.7(3) . . ?
C5 C3 N3 118.3(3) . . ?
C4 C3 N3 120.0(3) . . ?
C3 C4 C5 118.8(4) . 5_565 ?
C3 C4 H4 120.6 . . ?
C5 C4 H4 120.6 5_565 . ?
C3 C5 C4 119.5(3) . 5_565 ?
C3 C5 H5 120.2 . . ?
C4 C5 H5 120.2 5_565 . ?

loop_
_geom_bond_atom_site_label_1
_geom_bond_atom_site_label_2
_geom_bond_distance
_geom_bond_site_symmetry_2
_geom_bond_publ_flag
Cu1 N1 2.005(2) . ?
Cu1 N1 2.005(2) 7_575 ?
Cu1 N2 2.013(2) 6_656 ?
Cu1 N2 2.013(2) 4_565 ?
Cu1 O1 2.338(3) 6_556 ?
S1 O3 1.439(6) . ?
S1 O3 1.439(6) 7_575 ?
S1 O2 1.443(5) 7_575 ?
S1 O2 1.443(5) . ?
S1 O1 1.483(3) . ?
S1 O4 1.521(5) . ?
S1 O4 1.521(5) 7_575 ?
N1 C1 1.313(3) . ?
N1 N2 1.374(3) . ?
N2 C2 1.304(3) . ?
N2 Cu1 2.013(2) 6_556 ?
N3 C1 1.357(4) . ?
N3 C2 1.358(4) . ?
N3 C3 1.446(3) . ?
C1 H1 0.9300 . ?
C2 H2 0.9300 . ?
C3 C5 1.372(5) . ?
C3 C4 1.376(5) . ?
C4 C5 1.378(5) 5_565 ?
C4 H4 0.9300 . ?
C5 C4 1.378(5) 5_565 ?
C5 H5 0.9300 . ?
O5 O5 1.033(17) 7_575 ?

loop_
_geom_torsion_atom_site_label_1
_geom_torsion_atom_site_label_2
_geom_torsion_atom_site_label_3
_geom_torsion_atom_site_label_4
_geom_torsion
_geom_torsion_site_symmetry_1
_geom_torsion_site_symmetry_2
_geom_torsion_site_symmetry_3
_geom_torsion_site_symmetry_4
_geom_torsion_publ_flag
O3 S1 O1 Cu1 -26.9(3) . . . 6_656 ?
O3 S1 O1 Cu1 26.9(3) 7_575 . . 6_656 ?
O2 S1 O1 Cu1 155.5(3) 7_575 . . 6_656 ?
O2 S1 O1 Cu1 -155.5(3) . . . 6_656 ?
O4 S1 O1 Cu1 88.6(2) . . . 6_656 ?
O4 S1 O1 Cu1 -88.6(2) 7_575 . . 6_656 ?
O3 S1 O2 O2 131.8(3) . . . 7_575 ?
O3 S1 O2 O2 77.1(4) 7_575 . . 7_575 ?
O1 S1 O2 O2 -99.77(17) . . . 7_575 ?
O4 S1 O2 O2 11.9(2) . . . 7_575 ?
O4 S1 O2 O2 167.5(2) 7_575 . . 7_575 ?
O3 S1 O2 O4 -35.7(4) . . . 7_575 ?
O3 S1 O2 O4 -90.4(5) 7_575 . . 7_575 ?
O2 S1 O2 O4 -167.5(2) 7_575 . . 7_575 ?
O1 S1 O2 O4 92.7(3) . . . 7_575 ?
O4 S1 O2 O4 -155.6(4) . . . 7_575 ?
O2 S1 O3 O3 -82.1(4) 7_575 . . 7_575 ?
O2 S1 O3 O3 -130.8(3) . . . 7_575 ?
O1 S1 O3 O3 101.03(18) . . . 7_575 ?
O4 S1 O3 O3 -10.6(2) . . . 7_575 ?
O4 S1 O3 O3 -168.3(2) 7_575 . . 7_575 ?
O3 S1 O3 O4 168.3(2) 7_575 . . 7_575 ?
O2 S1 O3 O4 86.2(5) 7_575 . . 7_575 ?
O2 S1 O3 O4 37.6(4) . . . 7_575 ?
O1 S1 O3 O4 -90.6(3) . . . 7_575 ?
O4 S1 O3 O4 157.8(5) . . . 7_575 ?
O3 S1 O4 O3 9.3(2) . . . 7_575 ?
O2 S1 O4 O3 141.4(4) 7_575 . . 7_575 ?
O2 S1 O4 O3 132.1(4) . . . 7_575 ?
O1 S1 O4 O3 -109.4(3) . . . 7_575 ?
O4 S1 O4 O3 63.9(11) 7_575 . . 7_575 ?
O3 S1 O4 O2 -132.1(4) . . . 7_575 ?
O3 S1 O4 O2 -141.4(4) 7_575 . . 7_575 ?
O2 S1 O4 O2 -9.3(2) . . . 7_575 ?
O1 S1 O4 O2 109.2(3) . . . 7_575 ?
O4 S1 O4 O2 -77.6(11) 7_575 . . 7_575 ?
N1 Cu1 N1 C1 119.3(2) 7_575 . . . ?
N2 Cu1 N1 C1 -57.6(2) 6_656 . . . ?
O1 Cu1 N1 C1 -155.7(2) 6_556 . . . ?
N1 Cu1 N1 N2 -49.6(2) 7_575 . . . ?
N2 Cu1 N1 N2 133.53(16) 6_656 . . . ?
O1 Cu1 N1 N2 35.46(17) 6_556 . . . ?
C1 N1 N2 C2 0.4(3) . . . . ?
Cu1 N1 N2 C2 171.14(18) . . . . ?
C1 N1 N2 Cu1 -171.45(17) . . . 6_556 ?
Cu1 N1 N2 Cu1 -0.7(2) . . . 6_556 ?
N2 N1 C1 N3 -0.4(3) . . . . ?
Cu1 N1 C1 N3 -170.70(17) . . . . ?
C2 N3 C1 N1 0.2(3) . . . . ?
C3 N3 C1 N1 175.1(3) . . . . ?
N1 N2 C2 N3 -0.2(3) . . . . ?
Cu1 N2 C2 N3 170.90(18) 6_556 . . . ?
C1 N3 C2 N2 0.0(3) . . . . ?
C3 N3 C2 N2 -174.8(3) . . . . ?
C1 N3 C3 C5 -40.9(5) . . . . ?
C2 N3 C3 C5 133.0(4) . . . . ?
C1 N3 C3 C4 140.1(4) . . . . ?
C2 N3 C3 C4 -46.0(5) . . . . ?
C5 C3 C4 C5 1.0(10) . . . 5_565 ?
N3 C3 C4 C5 180.0(5) . . . 5_565 ?
C4 C3 C5 C4 -1.0(10) . . . 5_565 ?
N3 C3 C5 C4 -180.0(5) . . . 5_565 ?
